data_4078858
loop_
_publ_author_name
'Bernhammer, Jan C.'
'Huynh, Han Vinh'

_publ_section_title
;
 Pyrazolin-5-ylidene Palladium(II) Complexes: Synthesis, Characterization,
 and Application in the Direct Arylation of Pentafluorobenzene
;
_journal_issue 14
_journal_name_full Organometallics
_journal_page_first 5121
_journal_paper_doi 10.1021/om300464b
_journal_volume 31
_journal_year 2012
_chemical_formula_sum 'C133 H182 Br8 Cl6 N12 Pd4'
_chemical_formula_weight 3226.49
_chemical_name_systematic
; 
 ? 
;
_space_group_IT_number 2
_symmetry_cell_setting triclinic
_symmetry_space_group_name_Hall '-P 1'
_symmetry_space_group_name_H-M 'P -1'
_atom_sites_solution_hydrogens geom
_atom_sites_solution_primary direct
_atom_sites_solution_secondary difmap
_audit_creation_method SHELXL-97
_cell_angle_alpha 76.8260(10)
_cell_angle_beta 84.0540(10)
_cell_angle_gamma 79.2280(10)
_cell_formula_units_Z 1
_cell_length_a 12.1948(8)
_cell_length_b 14.1073(9)
_cell_length_c 21.3296(14)
_cell_measurement_reflns_used 8627
_cell_measurement_temperature 100(2)
_cell_measurement_theta_max 27.97
_cell_measurement_theta_min 2.21
_cell_volume 3502.8(4)
_computing_cell_refinement 'Bruker SAINT'
_computing_data_collection 'Bruker APEX2'
_computing_data_reduction 'Bruker SAINT'
_computing_molecular_graphics 'Bruker SHELXTL'
_computing_publication_material 'Bruker SHELXTL'
_computing_structure_refinement 'SHELXL-97 (Sheldrick, 2008)'
_computing_structure_solution 'SHELXS-97 (Sheldrick, 2008)'
_diffrn_ambient_temperature 100(2)
_diffrn_measured_fraction_theta_full 0.999
_diffrn_measured_fraction_theta_max 0.999
_diffrn_measurement_device_type 'Bruker APEX-II CCD'
_diffrn_measurement_method '\f and \w scans'
_diffrn_radiation_monochromator graphite
_diffrn_radiation_source 'fine-focus sealed tube'
_diffrn_radiation_type MoK\a
_diffrn_radiation_wavelength 0.71073
_diffrn_reflns_av_R_equivalents 0.0478
_diffrn_reflns_av_sigmaI/netI 0.0574
_diffrn_reflns_limit_h_max 15
_diffrn_reflns_limit_h_min -15
_diffrn_reflns_limit_k_max 18
_diffrn_reflns_limit_k_min -18
_diffrn_reflns_limit_l_max 27
_diffrn_reflns_limit_l_min -27
_diffrn_reflns_number 46283
_diffrn_reflns_theta_full 27.50
_diffrn_reflns_theta_max 27.50
_diffrn_reflns_theta_min 1.96
_exptl_absorpt_coefficient_mu 2.952
_exptl_absorpt_correction_T_max 0.7184
_exptl_absorpt_correction_T_min 0.5141
_exptl_absorpt_correction_type multi-scan
_exptl_crystal_colour Block
_exptl_crystal_density_diffrn 1.530
_exptl_crystal_density_meas ?
_exptl_crystal_density_method 'not measured'
_exptl_crystal_description Yellow
_exptl_crystal_F_000 1630
_exptl_crystal_size_max 0.26
_exptl_crystal_size_mid 0.20
_exptl_crystal_size_min 0.12
_refine_diff_density_max 1.282
_refine_diff_density_min -0.944
_refine_diff_density_rms 0.118
_refine_ls_extinction_method none
_refine_ls_goodness_of_fit_ref 1.320
_refine_ls_hydrogen_treatment mixed
_refine_ls_matrix_type full
_refine_ls_number_parameters 766
_refine_ls_number_reflns 16079
_refine_ls_number_restraints 0
_refine_ls_restrained_S_all 1.320
_refine_ls_R_factor_all 0.0577
_refine_ls_R_factor_gt 0.0390
_refine_ls_shift/su_max 0.001
_refine_ls_shift/su_mean 0.000
_refine_ls_structure_factor_coef Fsqd
_refine_ls_weighting_details 'calc w=1/[\s^2^(Fo^2^)+(0.0000P)^2^+0.0000P] where P=(Fo^2^+2Fc^2^)/3'
_refine_ls_weighting_scheme calc
_refine_ls_wR_factor_gt 0.0740
_refine_ls_wR_factor_ref 0.0773
_reflns_number_gt 12303
_reflns_number_total 16079
_reflns_threshold_expression >2sigma(I)
_cod_data_source_file om300464b_si_002.cif
_cod_data_source_block c150
_cod_depositor_comments
;
The following automatic conversions were performed:

'_symmetry_cell_setting' value 'Triclinic' changed to 'triclinic'
according to /home/saulius/struct/CIF-dictionaries/cif_core.dic
dictionary named 'cif_core.dic' version 2.4.2 from
2011-04-26.

'_exptl_absorpt_correction_type' value 'Multi-scan'
changed to 'multi-scan' according to
/home/saulius/struct/CIF-dictionaries/cif_core.dic dictionary named
'cif_core.dic' version 2.4.2 from 2011-04-26.

Automatic conversion script
Id: cif_fix_values 1891 2012-01-12 08:04:46Z andrius 

The following automatic conversions were performed:

'_exptl_crystal_density_meas' value 'Not Measured' was changed to '?'
- the value is perceived as not measured.

Automatic conversion script
Id: cif_fix_values 3008 2015-01-20 13:52:24Z robertas 
;
_cod_original_sg_symbol_H-M P-1
_cod_database_code 4078858

loop_
_symmetry_equiv_pos_as_xyz
'x, y, z'
'-x, -y, -z'

loop_
_atom_site_label
_atom_site_type_symbol
_atom_site_fract_x
_atom_site_fract_y
_atom_site_fract_z
_atom_site_U_iso_or_equiv
_atom_site_adp_type
_atom_site_occupancy
_atom_site_symmetry_multiplicity
_atom_site_calc_flag
_atom_site_refinement_flags
_atom_site_disorder_assembly
_atom_site_disorder_group
Pd1 Pd 0.34819(2) 0.806703(18) 0.315101(12) 0.01495(6) Uani 1 1 d . . .
Pd2 Pd 0.02497(2) 0.456512(18) 0.084203(13) 0.01545(6) Uani 1 1 d . . .
Br1 Br 0.36338(3) 0.63410(3) 0.369165(18) 0.02845(10) Uani 1 1 d . . .
Br2 Br 0.31976(3) 0.97688(2) 0.255175(17) 0.02265(9) Uani 1 1 d . . .
Br3 Br 0.06666(3) 0.38827(2) -0.012416(17) 0.02263(9) Uani 1 1 d . . .
Br4 Br -0.02960(3) 0.53043(3) 0.176087(18) 0.02573(9) Uani 1 1 d . . .
N1 N 0.4296(2) 0.80870(19) 0.44581(13) 0.0170(6) Uani 1 1 d . . .
N2 N 0.5546(2) 0.84053(19) 0.36761(13) 0.0174(6) Uani 1 1 d . . .
N3 N 0.1513(2) 0.7976(2) 0.24442(14) 0.0200(7) Uani 1 1 d . . .
N4 N 0.1209(2) 0.7708(2) 0.19104(14) 0.0218(7) Uani 1 1 d . . .
N5 N 0.0610(2) 0.24701(19) 0.14877(13) 0.0148(6) Uani 1 1 d . . .
N6 N 0.1793(2) 0.32482(19) 0.17796(13) 0.0172(6) Uani 1 1 d . . .
C1 C 0.4485(3) 0.8254(2) 0.38117(16) 0.0156(7) Uani 1 1 d . . .
C2 C 0.5256(3) 0.8228(3) 0.47785(17) 0.0254(8) Uani 1 1 d . . .
H2A H 0.5411 0.7710 0.5173 0.031 Uiso 1 1 calc R . .
H2B H 0.5130 0.8886 0.4890 0.031 Uiso 1 1 calc R . .
C3 C 0.6184(3) 0.8140(3) 0.42594(16) 0.0225(8) Uani 1 1 d . . .
H3A H 0.6704 0.8607 0.4247 0.027 Uiso 1 1 calc R . .
H3B H 0.6610 0.7460 0.4318 0.027 Uiso 1 1 calc R . .
C4 C 0.3235(3) 0.8042(3) 0.48173(16) 0.0203(8) Uani 1 1 d . . .
C5 C 0.2390(3) 0.8871(3) 0.47265(17) 0.0232(8) Uani 1 1 d . . .
C6 C 0.1407(3) 0.8818(3) 0.51165(19) 0.0358(10) Uani 1 1 d . . .
H6 H 0.0817 0.9369 0.5062 0.043 Uiso 1 1 calc R . .
C7 C 0.1269(3) 0.7989(3) 0.5577(2) 0.0398(11) Uani 1 1 d . . .
H7 H 0.0590 0.7972 0.5839 0.048 Uiso 1 1 calc R . .
C8 C 0.2114(3) 0.7175(3) 0.56620(19) 0.0350(10) Uani 1 1 d . . .
H8 H 0.2009 0.6600 0.5979 0.042 Uiso 1 1 calc R . .
C9 C 0.3108(3) 0.7191(3) 0.52910(17) 0.0235(8) Uani 1 1 d . . .
C10 C 0.2530(3) 0.9837(2) 0.42567(16) 0.0217(8) Uani 1 1 d . . .
H10 H 0.3114 0.9672 0.3915 0.026 Uiso 1 1 calc R . .
C11 C 0.2965(4) 1.0536(3) 0.4591(2) 0.0507(13) Uani 1 1 d . . .
H11A H 0.2377 1.0778 0.4894 0.076 Uiso 1 1 calc R . .
H11B H 0.3178 1.1095 0.4267 0.076 Uiso 1 1 calc R . .
H11C H 0.3619 1.0179 0.4827 0.076 Uiso 1 1 calc R . .
C12 C 0.1473(3) 1.0361(3) 0.3916(2) 0.0398(11) Uani 1 1 d . . .
H12A H 0.1203 0.9907 0.3706 0.060 Uiso 1 1 calc R . .
H12B H 0.1641 1.0938 0.3591 0.060 Uiso 1 1 calc R . .
H12C H 0.0895 1.0577 0.4233 0.060 Uiso 1 1 calc R . .
C13 C 0.4033(3) 0.6300(2) 0.54375(18) 0.0263(9) Uani 1 1 d . . .
H13 H 0.4649 0.6391 0.5093 0.032 Uiso 1 1 calc R . .
C14 C 0.4510(3) 0.6243(3) 0.60881(19) 0.0356(10) Uani 1 1 d . . .
H14A H 0.4723 0.6878 0.6092 0.053 Uiso 1 1 calc R . .
H14B H 0.5170 0.5722 0.6148 0.053 Uiso 1 1 calc R . .
H14C H 0.3942 0.6091 0.6439 0.053 Uiso 1 1 calc R . .
C15 C 0.3651(3) 0.5337(3) 0.54399(19) 0.0371(10) Uani 1 1 d . . .
H15A H 0.3033 0.5239 0.5767 0.056 Uiso 1 1 calc R . .
H15B H 0.4274 0.4788 0.5540 0.056 Uiso 1 1 calc R . .
H15C H 0.3398 0.5359 0.5014 0.056 Uiso 1 1 calc R . .
C16 C 0.6096(3) 0.8686(2) 0.30498(16) 0.0156(7) Uani 1 1 d . . .
C17 C 0.6094(3) 0.9700(2) 0.27945(17) 0.0197(8) Uani 1 1 d . . .
C18 C 0.6686(3) 0.9948(3) 0.22042(17) 0.0247(8) Uani 1 1 d . . .
H18 H 0.6701 1.0625 0.2016 0.030 Uiso 1 1 calc R . .
C19 C 0.7250(3) 0.9239(3) 0.18865(17) 0.0251(8) Uani 1 1 d . . .
H19 H 0.7653 0.9430 0.1486 0.030 Uiso 1 1 calc R . .
C20 C 0.7233(3) 0.8258(3) 0.21450(17) 0.0226(8) Uani 1 1 d . . .
H20 H 0.7612 0.7778 0.1914 0.027 Uiso 1 1 calc R . .
C21 C 0.6676(3) 0.7954(2) 0.27357(16) 0.0185(7) Uani 1 1 d . . .
C22 C 0.5461(3) 1.0494(2) 0.31356(18) 0.0239(8) Uani 1 1 d . . .
H22 H 0.4793 1.0238 0.3379 0.029 Uiso 1 1 calc R . .
C23 C 0.6146(3) 1.0722(3) 0.36234(18) 0.0315(9) Uani 1 1 d . . .
H23A H 0.6361 1.0122 0.3951 0.047 Uiso 1 1 calc R . .
H23B H 0.5698 1.1233 0.3831 0.047 Uiso 1 1 calc R . .
H23C H 0.6820 1.0959 0.3402 0.047 Uiso 1 1 calc R . .
C24 C 0.5030(3) 1.1459(3) 0.26629(19) 0.0307(9) Uani 1 1 d . . .
H24A H 0.5663 1.1786 0.2467 0.046 Uiso 1 1 calc R . .
H24B H 0.4508 1.1896 0.2896 0.046 Uiso 1 1 calc R . .
H24C H 0.4646 1.1310 0.2325 0.046 Uiso 1 1 calc R . .
C25 C 0.6716(3) 0.6854(3) 0.30176(17) 0.0227(8) Uani 1 1 d . . .
H25 H 0.6233 0.6779 0.3428 0.027 Uiso 1 1 calc R . .
C26 C 0.7927(3) 0.6369(3) 0.31790(19) 0.0342(10) Uani 1 1 d . . .
H26A H 0.8406 0.6396 0.2779 0.051 Uiso 1 1 calc R . .
H26B H 0.7939 0.5678 0.3402 0.051 Uiso 1 1 calc R . .
H26C H 0.8203 0.6724 0.3458 0.051 Uiso 1 1 calc R . .
C27 C 0.6272(3) 0.6344(3) 0.25647(19) 0.0363(10) Uani 1 1 d . . .
H27A H 0.5505 0.6664 0.2469 0.055 Uiso 1 1 calc R . .
H27B H 0.6279 0.5647 0.2770 0.055 Uiso 1 1 calc R . .
H27C H 0.6748 0.6392 0.2163 0.055 Uiso 1 1 calc R . .
C28 C 0.2638(3) 0.7776(2) 0.24771(16) 0.0180(7) Uani 1 1 d . . .
C29 C 0.3034(3) 0.7386(2) 0.19370(16) 0.0190(8) Uani 1 1 d . . .
H29 H 0.3800 0.7181 0.1819 0.023 Uiso 1 1 calc R . .
C30 C 0.2153(3) 0.7343(2) 0.16002(17) 0.0217(8) Uani 1 1 d . . .
C31 C 0.0686(3) 0.8368(3) 0.28888(19) 0.0252(8) Uani 1 1 d . . .
C32 C -0.0036(3) 0.9249(3) 0.2671(2) 0.0329(10) Uani 1 1 d . . .
H32 H 0.0019 0.9588 0.2232 0.040 Uiso 1 1 calc R . .
C33 C -0.0834(3) 0.9621(3) 0.3104(3) 0.0447(12) Uani 1 1 d . . .
H33 H -0.1340 1.0215 0.2963 0.054 Uiso 1 1 calc R . .
C34 C -0.0891(4) 0.9130(4) 0.3732(3) 0.0547(14) Uani 1 1 d . . .
H34 H -0.1437 0.9394 0.4026 0.066 Uiso 1 1 calc R . .
C35 C -0.0180(4) 0.8266(4) 0.3953(2) 0.0518(13) Uani 1 1 d . . .
H35 H -0.0237 0.7940 0.4394 0.062 Uiso 1 1 calc R . .
C36 C 0.0631(3) 0.7864(3) 0.3525(2) 0.0369(10) Uani 1 1 d . . .
H36 H 0.1126 0.7265 0.3668 0.044 Uiso 1 1 calc R . .
C37 C 0.0054(3) 0.7795(3) 0.17704(19) 0.0297(9) Uani 1 1 d . . .
H37A H -0.0215 0.8469 0.1538 0.044 Uiso 1 1 calc R . .
H37B H -0.0403 0.7646 0.2175 0.044 Uiso 1 1 calc R . .
H37C H -0.0003 0.7328 0.1503 0.044 Uiso 1 1 calc R . .
C38 C 0.2125(3) 0.6952(3) 0.10115(18) 0.0320(9) Uani 1 1 d . . .
H38A H 0.1775 0.6359 0.1124 0.048 Uiso 1 1 calc R . .
H38B H 0.2890 0.6785 0.0830 0.048 Uiso 1 1 calc R . .
H38C H 0.1691 0.7455 0.0692 0.048 Uiso 1 1 calc R . .
C39 C 0.0944(3) 0.3341(2) 0.14078(15) 0.0145(7) Uani 1 1 d . . .
C40 C 0.1159(3) 0.1747(2) 0.20249(17) 0.0213(8) Uani 1 1 d . . .
H40A H 0.1374 0.1084 0.1923 0.026 Uiso 1 1 calc R . .
H40B H 0.0674 0.1700 0.2429 0.026 Uiso 1 1 calc R . .
C41 C 0.2169(3) 0.2194(2) 0.20682(17) 0.0212(8) Uani 1 1 d . . .
H41A H 0.2354 0.2101 0.2522 0.025 Uiso 1 1 calc R . .
H41B H 0.2828 0.1907 0.1819 0.025 Uiso 1 1 calc R . .
C42 C -0.0277(3) 0.2210(2) 0.12028(16) 0.0164(7) Uani 1 1 d . . .
C43 C 0.0016(3) 0.1554(2) 0.07875(16) 0.0203(8) Uani 1 1 d . . .
C44 C -0.0856(3) 0.1243(3) 0.05528(18) 0.0291(9) Uani 1 1 d . . .
H44 H -0.0683 0.0797 0.0269 0.035 Uiso 1 1 calc R . .
C45 C -0.1962(3) 0.1568(3) 0.07245(18) 0.0314(10) Uani 1 1 d . . .
H45 H -0.2540 0.1347 0.0559 0.038 Uiso 1 1 calc R . .
C46 C -0.2226(3) 0.2217(3) 0.11387(18) 0.0281(9) Uani 1 1 d . . .
H46 H -0.2988 0.2446 0.1250 0.034 Uiso 1 1 calc R . .
C47 C -0.1387(3) 0.2539(2) 0.13942(16) 0.0206(8) Uani 1 1 d . . .
C48 C 0.1222(3) 0.1164(3) 0.05828(17) 0.0256(8) Uani 1 1 d . . .
H48 H 0.1723 0.1540 0.0734 0.031 Uiso 1 1 calc R . .
C49 C 0.1561(3) 0.0062(3) 0.08864(19) 0.0325(10) Uani 1 1 d . . .
H49A H 0.1526 -0.0031 0.1357 0.049 Uiso 1 1 calc R . .
H49B H 0.2326 -0.0171 0.0730 0.049 Uiso 1 1 calc R . .
H49C H 0.1049 -0.0316 0.0766 0.049 Uiso 1 1 calc R . .
C50 C 0.1426(3) 0.1294(3) -0.01561(18) 0.0342(10) Uani 1 1 d . . .
H50A H 0.0968 0.0904 -0.0312 0.051 Uiso 1 1 calc R . .
H50B H 0.2218 0.1067 -0.0264 0.051 Uiso 1 1 calc R . .
H50C H 0.1222 0.1993 -0.0362 0.051 Uiso 1 1 calc R . .
C51 C -0.1712(3) 0.3185(3) 0.18844(18) 0.0261(9) Uani 1 1 d . . .
H51 H -0.1045 0.3481 0.1924 0.031 Uiso 1 1 calc R . .
C52 C -0.2004(4) 0.2574(3) 0.25442(19) 0.0433(11) Uani 1 1 d . . .
H52A H -0.2663 0.2280 0.2523 0.065 Uiso 1 1 calc R . .
H52B H -0.2164 0.2999 0.2859 0.065 Uiso 1 1 calc R . .
H52C H -0.1371 0.2048 0.2676 0.065 Uiso 1 1 calc R . .
C53 C -0.2668(4) 0.4037(3) 0.1671(2) 0.0509(13) Uani 1 1 d . . .
H53A H -0.2480 0.4397 0.1235 0.076 Uiso 1 1 calc R . .
H53B H -0.2779 0.4487 0.1969 0.076 Uiso 1 1 calc R . .
H53C H -0.3357 0.3773 0.1672 0.076 Uiso 1 1 calc R . .
C54 C 0.2546(3) 0.3916(2) 0.17933(17) 0.0196(8) Uani 1 1 d . . .
C55 C 0.2540(3) 0.4270(2) 0.23570(18) 0.0232(8) Uani 1 1 d . . .
C56 C 0.3375(3) 0.4807(3) 0.2398(2) 0.0294(9) Uani 1 1 d . . .
H56 H 0.3385 0.5061 0.2773 0.035 Uiso 1 1 calc R . .
C57 C 0.4179(3) 0.4972(3) 0.1905(2) 0.0307(9) Uani 1 1 d . . .
H57 H 0.4749 0.5327 0.1945 0.037 Uiso 1 1 calc R . .
C58 C 0.4166(3) 0.4629(3) 0.1356(2) 0.0298(9) Uani 1 1 d . . .
H58 H 0.4719 0.4763 0.1015 0.036 Uiso 1 1 calc R . .
C59 C 0.3356(3) 0.4088(2) 0.12860(18) 0.0229(8) Uani 1 1 d . . .
C60 C 0.1702(3) 0.4066(3) 0.29277(18) 0.0282(9) Uani 1 1 d . . .
H60 H 0.1093 0.3788 0.2789 0.034 Uiso 1 1 calc R . .
C61 C 0.2244(4) 0.3311(3) 0.3491(2) 0.0435(11) Uani 1 1 d . . .
H61A H 0.2606 0.2713 0.3343 0.065 Uiso 1 1 calc R . .
H61B H 0.1669 0.3145 0.3835 0.065 Uiso 1 1 calc R . .
H61C H 0.2803 0.3591 0.3657 0.065 Uiso 1 1 calc R . .
C62 C 0.1165(3) 0.5018(3) 0.3164(2) 0.0394(11) Uani 1 1 d . . .
H62A H 0.1736 0.5268 0.3342 0.059 Uiso 1 1 calc R . .
H62B H 0.0571 0.4870 0.3499 0.059 Uiso 1 1 calc R . .
H62C H 0.0847 0.5520 0.2801 0.059 Uiso 1 1 calc R . .
C63 C 0.3435(3) 0.3686(3) 0.06781(18) 0.0270(9) Uani 1 1 d . . .
H63 H 0.2798 0.3320 0.0704 0.032 Uiso 1 1 calc R . .
C64 C 0.4535(3) 0.2953(3) 0.0631(2) 0.0450(12) Uani 1 1 d . . .
H64A H 0.5170 0.3308 0.0570 0.068 Uiso 1 1 calc R . .
H64B H 0.4534 0.2643 0.0264 0.068 Uiso 1 1 calc R . .
H64C H 0.4601 0.2443 0.1029 0.068 Uiso 1 1 calc R . .
C65 C 0.3342(3) 0.4512(3) 0.00754(19) 0.0401(11) Uani 1 1 d . . .
H65A H 0.2631 0.4962 0.0106 0.060 Uiso 1 1 calc R . .
H65B H 0.3373 0.4229 -0.0306 0.060 Uiso 1 1 calc R . .
H65C H 0.3963 0.4878 0.0039 0.060 Uiso 1 1 calc R . .
C1S C 0.4799(4) 0.9088(3) 0.1272(2) 0.0409(11) Uani 1 1 d . . .
H1S1 H 0.4009 0.9000 0.1373 0.049 Uiso 1 1 calc R . .
H1S2 H 0.5148 0.8996 0.1685 0.049 Uiso 1 1 calc R . .
Cl1 Cl 0.54994(12) 0.81771(10) 0.08535(6) 0.0613(4) Uani 1 1 d . . .
Cl2 Cl 0.48433(13) 1.02903(10) 0.08278(6) 0.0691(4) Uani 1 1 d . . .
C2S C 0.9086(9) 0.4628(8) 0.5086(6) 0.072(3) Uani 0.50 1 d P A -1
H2S1 H 0.8674 0.4328 0.5485 0.086 Uiso 0.50 1 calc PR A -1
H2S2 H 0.8896 0.4359 0.4729 0.086 Uiso 0.50 1 calc PR A -1
Cl3 Cl 0.8629(4) 0.5919(3) 0.49191(17) 0.0928(11) Uani 0.50 1 d P A -1
Cl4 Cl 1.0455(3) 0.4296(4) 0.5181(2) 0.1185(17) Uani 0.50 1 d P A -1

loop_
_atom_site_aniso_label
_atom_site_aniso_U_11
_atom_site_aniso_U_22
_atom_site_aniso_U_33
_atom_site_aniso_U_23
_atom_site_aniso_U_13
_atom_site_aniso_U_12
Pd1 0.01236(13) 0.01396(13) 0.01825(14) -0.00346(10) -0.00356(10) -0.00005(10)
Pd2 0.01555(14) 0.01176(13) 0.01854(14) -0.00199(10) -0.00405(10) -0.00095(10)
Br1 0.0406(2) 0.01494(18) 0.0303(2) -0.00220(16) -0.01548(18) -0.00203(16)
Br2 0.0268(2) 0.01578(17) 0.0249(2) -0.00121(15) -0.00939(16) -0.00207(15)
Br3 0.0295(2) 0.01512(17) 0.0205(2) -0.00220(15) -0.00478(15) 0.00297(15)
Br4 0.0314(2) 0.02118(19) 0.0245(2) -0.00805(16) -0.00430(16) 0.00105(16)
N1 0.0167(15) 0.0167(15) 0.0168(16) -0.0016(12) -0.0032(12) -0.0018(12)
N2 0.0150(15) 0.0190(15) 0.0182(16) -0.0032(12) -0.0040(12) -0.0022(12)
N3 0.0166(16) 0.0185(15) 0.0260(17) -0.0048(13) -0.0055(13) -0.0032(12)
N4 0.0174(16) 0.0214(16) 0.0285(18) -0.0062(14) -0.0086(13) -0.0035(13)
N5 0.0161(15) 0.0129(14) 0.0158(15) -0.0013(12) -0.0065(12) -0.0021(11)
N6 0.0181(15) 0.0123(14) 0.0207(16) -0.0019(12) -0.0071(12) -0.0004(12)
C1 0.0175(18) 0.0103(16) 0.0179(18) -0.0023(14) -0.0035(14) 0.0010(13)
C2 0.029(2) 0.028(2) 0.020(2) -0.0037(16) -0.0055(16) -0.0066(17)
C3 0.021(2) 0.028(2) 0.020(2) -0.0045(16) -0.0069(15) -0.0065(16)
C4 0.0147(18) 0.027(2) 0.0182(19) -0.0063(16) 0.0023(14) -0.0008(15)
C5 0.022(2) 0.0233(19) 0.020(2) -0.0023(16) 0.0018(15) 0.0011(16)
C6 0.029(2) 0.032(2) 0.033(2) -0.0009(19) 0.0093(18) 0.0142(18)
C7 0.027(2) 0.038(2) 0.038(3) 0.005(2) 0.0189(19) 0.0090(19)
C8 0.034(2) 0.032(2) 0.028(2) 0.0035(18) 0.0113(18) 0.0044(19)
C9 0.022(2) 0.0230(19) 0.022(2) -0.0042(16) 0.0027(16) 0.0003(16)
C10 0.023(2) 0.0209(19) 0.0177(19) -0.0025(15) 0.0000(15) 0.0016(15)
C11 0.096(4) 0.026(2) 0.035(3) -0.004(2) -0.025(3) -0.012(2)
C12 0.026(2) 0.038(2) 0.043(3) 0.007(2) 0.0019(19) 0.0055(19)
C13 0.027(2) 0.0181(19) 0.026(2) 0.0001(16) 0.0084(16) 0.0049(16)
C14 0.039(2) 0.025(2) 0.033(2) 0.0013(18) 0.0008(19) 0.0066(18)
C15 0.041(3) 0.027(2) 0.035(2) -0.0006(19) 0.013(2) 0.0006(19)
C16 0.0085(16) 0.0209(18) 0.0179(18) -0.0035(14) -0.0023(13) -0.0035(14)
C17 0.0125(17) 0.0233(19) 0.023(2) -0.0015(15) -0.0021(14) -0.0050(15)
C18 0.020(2) 0.024(2) 0.027(2) 0.0010(17) -0.0043(16) -0.0049(16)
C19 0.0179(19) 0.034(2) 0.021(2) 0.0009(17) 0.0026(15) -0.0087(17)
C20 0.0175(19) 0.029(2) 0.022(2) -0.0060(16) -0.0011(15) -0.0026(16)
C21 0.0117(17) 0.0233(19) 0.0200(19) -0.0025(15) -0.0045(14) -0.0025(14)
C22 0.0196(19) 0.0186(18) 0.033(2) -0.0039(16) 0.0005(16) -0.0047(15)
C23 0.037(2) 0.028(2) 0.029(2) -0.0071(18) -0.0003(18) -0.0026(18)
C24 0.022(2) 0.024(2) 0.045(3) -0.0066(19) -0.0067(18) -0.0009(16)
C25 0.0188(19) 0.027(2) 0.020(2) -0.0041(16) 0.0043(15) -0.0021(15)
C26 0.026(2) 0.027(2) 0.038(3) 0.0058(18) 0.0054(18) 0.0022(17)
C27 0.047(3) 0.033(2) 0.033(2) -0.0122(19) 0.001(2) -0.013(2)
C28 0.0174(18) 0.0125(17) 0.023(2) -0.0020(14) -0.0037(15) -0.0015(14)
C29 0.0176(18) 0.0150(17) 0.025(2) -0.0042(15) -0.0042(15) -0.0023(14)
C30 0.024(2) 0.0157(18) 0.025(2) -0.0019(15) -0.0067(16) -0.0029(15)
C31 0.0156(19) 0.030(2) 0.034(2) -0.0113(18) -0.0017(16) -0.0075(16)
C32 0.019(2) 0.034(2) 0.052(3) -0.018(2) -0.0042(19) -0.0056(17)
C33 0.017(2) 0.052(3) 0.075(4) -0.037(3) 0.001(2) -0.005(2)
C34 0.020(2) 0.077(4) 0.082(4) -0.050(3) 0.014(3) -0.015(2)
C35 0.042(3) 0.080(4) 0.040(3) -0.020(3) 0.015(2) -0.031(3)
C36 0.031(2) 0.039(2) 0.044(3) -0.008(2) 0.002(2) -0.015(2)
C37 0.021(2) 0.029(2) 0.043(3) -0.0078(19) -0.0158(18) -0.0058(17)
C38 0.034(2) 0.035(2) 0.028(2) -0.0092(19) -0.0074(18) -0.0038(19)
C39 0.0141(17) 0.0146(17) 0.0148(18) -0.0038(14) 0.0014(14) -0.0028(13)
C40 0.0224(19) 0.0183(18) 0.023(2) -0.0003(15) -0.0099(15) -0.0045(15)
C41 0.0176(19) 0.0162(18) 0.029(2) 0.0013(15) -0.0089(15) -0.0034(14)
C42 0.0199(18) 0.0138(17) 0.0153(18) 0.0022(14) -0.0057(14) -0.0063(14)
C43 0.028(2) 0.0147(17) 0.0177(19) 0.0021(14) -0.0042(15) -0.0080(15)
C44 0.039(2) 0.026(2) 0.025(2) -0.0036(17) -0.0056(18) -0.0141(18)
C45 0.033(2) 0.037(2) 0.028(2) 0.0033(18) -0.0156(18) -0.0213(19)
C46 0.019(2) 0.030(2) 0.032(2) 0.0056(18) -0.0068(17) -0.0066(17)
C47 0.026(2) 0.0168(18) 0.0171(19) 0.0045(15) -0.0030(15) -0.0071(15)
C48 0.030(2) 0.024(2) 0.026(2) -0.0109(17) 0.0007(17) -0.0067(17)
C49 0.034(2) 0.027(2) 0.036(2) -0.0096(19) -0.0062(19) 0.0014(18)
C50 0.047(3) 0.028(2) 0.028(2) -0.0099(18) 0.0056(19) -0.0089(19)
C51 0.0164(19) 0.030(2) 0.031(2) -0.0065(18) 0.0010(16) -0.0028(16)
C52 0.049(3) 0.051(3) 0.033(3) -0.012(2) 0.008(2) -0.021(2)
C53 0.036(3) 0.050(3) 0.063(3) -0.021(3) -0.010(2) 0.016(2)
C54 0.0178(18) 0.0129(17) 0.028(2) -0.0024(15) -0.0070(15) -0.0018(14)
C55 0.0203(19) 0.0195(19) 0.030(2) -0.0050(16) -0.0088(16) 0.0009(15)
C56 0.029(2) 0.023(2) 0.041(2) -0.0139(18) -0.0185(19) 0.0026(17)
C57 0.024(2) 0.022(2) 0.052(3) -0.0095(19) -0.0133(19) -0.0095(17)
C58 0.021(2) 0.026(2) 0.041(3) -0.0012(18) -0.0053(18) -0.0055(17)
C59 0.0183(19) 0.0201(19) 0.030(2) -0.0025(16) -0.0099(16) -0.0022(15)
C60 0.030(2) 0.029(2) 0.028(2) -0.0115(18) -0.0058(17) -0.0032(17)
C61 0.048(3) 0.046(3) 0.035(3) -0.010(2) -0.008(2) -0.001(2)
C62 0.031(2) 0.049(3) 0.042(3) -0.026(2) -0.007(2) 0.006(2)
C63 0.023(2) 0.032(2) 0.028(2) -0.0071(18) -0.0018(16) -0.0066(17)
C64 0.030(2) 0.057(3) 0.049(3) -0.025(2) -0.003(2) 0.004(2)
C65 0.035(2) 0.053(3) 0.032(2) 0.002(2) -0.0034(19) -0.019(2)
C1S 0.047(3) 0.036(2) 0.039(3) -0.005(2) -0.001(2) -0.010(2)
Cl1 0.0789(10) 0.0644(8) 0.0438(8) -0.0202(7) 0.0109(7) -0.0173(7)
Cl2 0.1039(12) 0.0507(8) 0.0512(8) 0.0066(6) -0.0124(8) -0.0272(8)
C2S 0.069(8) 0.062(7) 0.086(9) 0.004(6) -0.018(6) -0.032(6)
Cl3 0.134(3) 0.075(2) 0.072(2) -0.0098(18) -0.037(2) -0.013(2)
Cl4 0.071(3) 0.163(4) 0.102(3) 0.002(3) -0.016(2) -0.004(3)

loop_
_atom_type_symbol
_atom_type_description
_atom_type_scat_dispersion_real
_atom_type_scat_dispersion_imag
_atom_type_scat_source
C C 0.0033 0.0016 'International Tables Vol C Tables 4.2.6.8 and 6.1.1.4'
H H 0.0000 0.0000 'International Tables Vol C Tables 4.2.6.8 and 6.1.1.4'
N N 0.0061 0.0033 'International Tables Vol C Tables 4.2.6.8 and 6.1.1.4'
Br Br -0.2901 2.4595 'International Tables Vol C Tables 4.2.6.8 and 6.1.1.4'
Pd Pd -0.9988 1.0072 'International Tables Vol C Tables 4.2.6.8 and 6.1.1.4'
Cl Cl 0.1484 0.1585 'International Tables Vol C Tables 4.2.6.8 and 6.1.1.4'

loop_
_geom_angle_atom_site_label_1
_geom_angle_atom_site_label_2
_geom_angle_atom_site_label_3
_geom_angle
_geom_angle_site_symmetry_3
C28 Pd1 C1 173.78(13) .
C28 Pd1 Br1 88.31(9) .
C1 Pd1 Br1 88.58(9) .
C28 Pd1 Br2 86.52(9) .
C1 Pd1 Br2 96.68(9) .
Br1 Pd1 Br2 174.666(17) .
C39 Pd2 Br4 90.18(9) .
C39 Pd2 Br3 93.37(9) .
Br4 Pd2 Br3 175.567(17) .
C39 Pd2 Br3 179.07(9) 2_565
Br4 Pd2 Br3 89.728(15) 2_565
Br3 Pd2 Br3 86.682(15) 2_565
Pd2 Br3 Pd2 93.318(15) 2_565
C1 N1 C4 126.9(3) .
C1 N1 C2 111.8(3) .
C4 N1 C2 119.2(3) .
C1 N2 C16 127.4(3) .
C1 N2 C3 111.9(3) .
C16 N2 C3 120.4(3) .
C28 N3 N4 110.5(3) .
C28 N3 C31 128.3(3) .
N4 N3 C31 121.1(3) .
C30 N4 N3 107.4(3) .
C30 N4 C37 129.9(3) .
N3 N4 C37 122.6(3) .
C39 N5 C42 129.8(3) .
C39 N5 C40 110.9(3) .
C42 N5 C40 118.5(2) .
C39 N6 C54 130.8(3) .
C39 N6 C41 110.0(3) .
C54 N6 C41 116.7(3) .
N2 C1 N1 107.4(3) .
N2 C1 Pd1 124.3(2) .
N1 C1 Pd1 127.5(2) .
N1 C2 C3 101.2(3) .
N1 C2 H2A 111.5 .
C3 C2 H2A 111.5 .
N1 C2 H2B 111.5 .
C3 C2 H2B 111.5 .
H2A C2 H2B 109.3 .
N2 C3 C2 101.2(3) .
N2 C3 H3A 111.5 .
C2 C3 H3A 111.5 .
N2 C3 H3B 111.5 .
C2 C3 H3B 111.5 .
H3A C3 H3B 109.4 .
C5 C4 C9 121.5(3) .
C5 C4 N1 119.5(3) .
C9 C4 N1 118.7(3) .
C6 C5 C4 117.5(3) .
C6 C5 C10 119.2(3) .
C4 C5 C10 123.1(3) .
C7 C6 C5 121.5(3) .
C7 C6 H6 119.2 .
C5 C6 H6 119.2 .
C6 C7 C8 120.2(4) .
C6 C7 H7 119.9 .
C8 C7 H7 119.9 .
C9 C8 C7 120.6(4) .
C9 C8 H8 119.7 .
C7 C8 H8 119.7 .
C8 C9 C4 118.6(3) .
C8 C9 C13 118.1(3) .
C4 C9 C13 123.3(3) .
C5 C10 C12 113.8(3) .
C5 C10 C11 111.0(3) .
C12 C10 C11 110.4(3) .
C5 C10 H10 107.1 .
C12 C10 H10 107.1 .
C11 C10 H10 107.1 .
C10 C11 H11A 109.5 .
C10 C11 H11B 109.5 .
H11A C11 H11B 109.5 .
C10 C11 H11C 109.5 .
H11A C11 H11C 109.5 .
H11B C11 H11C 109.5 .
C10 C12 H12A 109.5 .
C10 C12 H12B 109.5 .
H12A C12 H12B 109.5 .
C10 C12 H12C 109.5 .
H12A C12 H12C 109.5 .
H12B C12 H12C 109.5 .
C15 C13 C9 112.9(3) .
C15 C13 C14 109.8(3) .
C9 C13 C14 110.4(3) .
C15 C13 H13 107.9 .
C9 C13 H13 107.9 .
C14 C13 H13 107.9 .
C13 C14 H14A 109.5 .
C13 C14 H14B 109.5 .
H14A C14 H14B 109.5 .
C13 C14 H14C 109.5 .
H14A C14 H14C 109.5 .
H14B C14 H14C 109.5 .
C13 C15 H15A 109.5 .
C13 C15 H15B 109.5 .
H15A C15 H15B 109.5 .
C13 C15 H15C 109.5 .
H15A C15 H15C 109.5 .
H15B C15 H15C 109.5 .
C21 C16 C17 122.3(3) .
C21 C16 N2 119.5(3) .
C17 C16 N2 118.0(3) .
C18 C17 C16 116.8(3) .
C18 C17 C22 120.9(3) .
C16 C17 C22 122.2(3) .
C19 C18 C17 121.6(3) .
C19 C18 H18 119.2 .
C17 C18 H18 119.2 .
C20 C19 C18 120.3(3) .
C20 C19 H19 119.8 .
C18 C19 H19 119.8 .
C19 C20 C21 121.3(3) .
C19 C20 H20 119.3 .
C21 C20 H20 119.3 .
C20 C21 C16 117.6(3) .
C20 C21 C25 119.6(3) .
C16 C21 C25 122.8(3) .
C17 C22 C23 112.9(3) .
C17 C22 C24 112.7(3) .
C23 C22 C24 109.1(3) .
C17 C22 H22 107.3 .
C23 C22 H22 107.3 .
C24 C22 H22 107.3 .
C22 C23 H23A 109.5 .
C22 C23 H23B 109.5 .
H23A C23 H23B 109.5 .
C22 C23 H23C 109.5 .
H23A C23 H23C 109.5 .
H23B C23 H23C 109.5 .
C22 C24 H24A 109.5 .
C22 C24 H24B 109.5 .
H24A C24 H24B 109.5 .
C22 C24 H24C 109.5 .
H24A C24 H24C 109.5 .
H24B C24 H24C 109.5 .
C27 C25 C21 111.9(3) .
C27 C25 C26 110.9(3) .
C21 C25 C26 109.4(3) .
C27 C25 H25 108.1 .
C21 C25 H25 108.1 .
C26 C25 H25 108.1 .
C25 C26 H26A 109.5 .
C25 C26 H26B 109.5 .
H26A C26 H26B 109.5 .
C25 C26 H26C 109.5 .
H26A C26 H26C 109.5 .
H26B C26 H26C 109.5 .
C25 C27 H27A 109.5 .
C25 C27 H27B 109.5 .
H27A C27 H27B 109.5 .
C25 C27 H27C 109.5 .
H27A C27 H27C 109.5 .
H27B C27 H27C 109.5 .
N3 C28 C29 104.6(3) .
N3 C28 Pd1 125.4(2) .
C29 C28 Pd1 129.9(3) .
C30 C29 C28 109.8(3) .
C30 C29 H29 125.1 .
C28 C29 H29 125.1 .
N4 C30 C29 107.7(3) .
N4 C30 C38 121.5(3) .
C29 C30 C38 130.8(3) .
C36 C31 C32 121.8(4) .
C36 C31 N3 118.9(3) .
C32 C31 N3 119.3(3) .
C33 C32 C31 118.9(4) .
C33 C32 H32 120.5 .
C31 C32 H32 120.5 .
C34 C33 C32 119.7(4) .
C34 C33 H33 120.2 .
C32 C33 H33 120.2 .
C33 C34 C35 121.9(4) .
C33 C34 H34 119.0 .
C35 C34 H34 119.0 .
C34 C35 C36 119.8(5) .
C34 C35 H35 120.1 .
C36 C35 H35 120.1 .
C31 C36 C35 117.9(4) .
C31 C36 H36 121.0 .
C35 C36 H36 121.0 .
N4 C37 H37A 109.5 .
N4 C37 H37B 109.5 .
H37A C37 H37B 109.5 .
N4 C37 H37C 109.5 .
H37A C37 H37C 109.5 .
H37B C37 H37C 109.5 .
C30 C38 H38A 109.5 .
C30 C38 H38B 109.5 .
H38A C38 H38B 109.5 .
C30 C38 H38C 109.5 .
H38A C38 H38C 109.5 .
H38B C38 H38C 109.5 .
N5 C39 N6 109.5(3) .
N5 C39 Pd2 124.3(2) .
N6 C39 Pd2 126.3(2) .
N5 C40 C41 101.1(3) .
N5 C40 H40A 111.6 .
C41 C40 H40A 111.6 .
N5 C40 H40B 111.6 .
C41 C40 H40B 111.6 .
H40A C40 H40B 109.4 .
N6 C41 C40 102.1(3) .
N6 C41 H41A 111.4 .
C40 C41 H41A 111.4 .
N6 C41 H41B 111.4 .
C40 C41 H41B 111.4 .
H41A C41 H41B 109.2 .
C43 C42 C47 122.6(3) .
C43 C42 N5 117.7(3) .
C47 C42 N5 119.4(3) .
C42 C43 C44 117.3(3) .
C42 C43 C48 123.7(3) .
C44 C43 C48 119.0(3) .
C45 C44 C43 121.5(4) .
C45 C44 H44 119.3 .
C43 C44 H44 119.3 .
C44 C45 C46 119.8(3) .
C44 C45 H45 120.1 .
C46 C45 H45 120.1 .
C45 C46 C47 121.0(3) .
C45 C46 H46 119.5 .
C47 C46 H46 119.5 .
C46 C47 C42 117.8(3) .
C46 C47 C51 119.1(3) .
C42 C47 C51 123.0(3) .
C43 C48 C49 111.7(3) .
C43 C48 C50 112.6(3) .
C49 C48 C50 107.8(3) .
C43 C48 H48 108.2 .
C49 C48 H48 108.2 .
C50 C48 H48 108.2 .
C48 C49 H49A 109.5 .
C48 C49 H49B 109.5 .
H49A C49 H49B 109.5 .
C48 C49 H49C 109.5 .
H49A C49 H49C 109.5 .
H49B C49 H49C 109.5 .
C48 C50 H50A 109.5 .
C48 C50 H50B 109.5 .
H50A C50 H50B 109.5 .
C48 C50 H50C 109.5 .
H50A C50 H50C 109.5 .
H50B C50 H50C 109.5 .
C47 C51 C52 110.9(3) .
C47 C51 C53 112.2(3) .
C52 C51 C53 111.0(3) .
C47 C51 H51 107.5 .
C52 C51 H51 107.5 .
C53 C51 H51 107.5 .
C51 C52 H52A 109.5 .
C51 C52 H52B 109.5 .
H52A C52 H52B 109.5 .
C51 C52 H52C 109.5 .
H52A C52 H52C 109.5 .
H52B C52 H52C 109.5 .
C51 C53 H53A 109.5 .
C51 C53 H53B 109.5 .
H53A C53 H53B 109.5 .
C51 C53 H53C 109.5 .
H53A C53 H53C 109.5 .
H53B C53 H53C 109.5 .
C59 C54 C55 121.6(3) .
C59 C54 N6 119.4(3) .
C55 C54 N6 118.4(3) .
C56 C55 C54 117.9(3) .
C56 C55 C60 118.9(3) .
C54 C55 C60 123.2(3) .
C57 C56 C55 120.9(4) .
C57 C56 H56 119.5 .
C55 C56 H56 119.5 .
C58 C57 C56 120.5(3) .
C58 C57 H57 119.8 .
C56 C57 H57 119.8 .
C57 C58 C59 121.3(4) .
C57 C58 H58 119.3 .
C59 C58 H58 119.3 .
C58 C59 C54 117.8(3) .
C58 C59 C63 118.2(3) .
C54 C59 C63 124.0(3) .
C55 C60 C61 111.3(3) .
C55 C60 C62 112.0(3) .
C61 C60 C62 108.8(3) .
C55 C60 H60 108.2 .
C61 C60 H60 108.2 .
C62 C60 H60 108.2 .
C60 C61 H61A 109.5 .
C60 C61 H61B 109.5 .
H61A C61 H61B 109.5 .
C60 C61 H61C 109.5 .
H61A C61 H61C 109.5 .
H61B C61 H61C 109.5 .
C60 C62 H62A 109.5 .
C60 C62 H62B 109.5 .
H62A C62 H62B 109.5 .
C60 C62 H62C 109.5 .
H62A C62 H62C 109.5 .
H62B C62 H62C 109.5 .
C59 C63 C65 111.6(3) .
C59 C63 C64 110.5(3) .
C65 C63 C64 110.3(3) .
C59 C63 H63 108.1 .
C65 C63 H63 108.1 .
C64 C63 H63 108.1 .
C63 C64 H64A 109.5 .
C63 C64 H64B 109.5 .
H64A C64 H64B 109.5 .
C63 C64 H64C 109.5 .
H64A C64 H64C 109.5 .
H64B C64 H64C 109.5 .
C63 C65 H65A 109.5 .
C63 C65 H65B 109.5 .
H65A C65 H65B 109.5 .
C63 C65 H65C 109.5 .
H65A C65 H65C 109.5 .
H65B C65 H65C 109.5 .
Cl2 C1S Cl1 112.5(2) .
Cl2 C1S H1S1 109.1 .
Cl1 C1S H1S1 109.1 .
Cl2 C1S H1S2 109.1 .
Cl1 C1S H1S2 109.1 .
H1S1 C1S H1S2 107.8 .
Cl4 C2S Cl3 113.8(6) .
Cl4 C2S H2S1 108.8 .
Cl3 C2S H2S1 108.8 .
Cl4 C2S H2S2 108.8 .
Cl3 C2S H2S2 108.8 .
H2S1 C2S H2S2 107.7 .

loop_
_geom_bond_atom_site_label_1
_geom_bond_atom_site_label_2
_geom_bond_distance
_geom_bond_site_symmetry_2
Pd1 C28 2.006(3) .
Pd1 C1 2.049(3) .
Pd1 Br1 2.4266(5) .
Pd1 Br2 2.4288(4) .
Pd2 C39 1.967(3) .
Pd2 Br4 2.4027(5) .
Pd2 Br3 2.4365(5) .
Pd2 Br3 2.5099(4) 2_565
Br3 Pd2 2.5099(4) 2_565
N1 C1 1.348(4) .
N1 C4 1.439(4) .
N1 C2 1.481(4) .
N2 C1 1.342(4) .
N2 C16 1.437(4) .
N2 C3 1.474(4) .
N3 C28 1.354(4) .
N3 N4 1.383(4) .
N3 C31 1.433(4) .
N4 C30 1.343(4) .
N4 C37 1.447(4) .
N5 C39 1.335(4) .
N5 C42 1.435(4) .
N5 C40 1.474(4) .
N6 C39 1.338(4) .
N6 C54 1.440(4) .
N6 C41 1.479(4) .
C2 C3 1.508(5) .
C2 H2A 0.9900 .
C2 H2B 0.9900 .
C3 H3A 0.9900 .
C3 H3B 0.9900 .
C4 C5 1.398(5) .
C4 C9 1.403(5) .
C5 C6 1.391(5) .
C5 C10 1.523(5) .
C6 C7 1.370(5) .
C6 H6 0.9500 .
C7 C8 1.384(5) .
C7 H7 0.9500 .
C8 C9 1.378(5) .
C8 H8 0.9500 .
C9 C13 1.520(5) .
C10 C12 1.526(5) .
C10 C11 1.535(5) .
C10 H10 1.0000 .
C11 H11A 0.9800 .
C11 H11B 0.9800 .
C11 H11C 0.9800 .
C12 H12A 0.9800 .
C12 H12B 0.9800 .
C12 H12C 0.9800 .
C13 C15 1.516(5) .
C13 C14 1.539(5) .
C13 H13 1.0000 .
C14 H14A 0.9800 .
C14 H14B 0.9800 .
C14 H14C 0.9800 .
C15 H15A 0.9800 .
C15 H15B 0.9800 .
C15 H15C 0.9800 .
C16 C21 1.401(4) .
C16 C17 1.408(4) .
C17 C18 1.391(5) .
C17 C22 1.521(5) .
C18 C19 1.374(5) .
C18 H18 0.9500 .
C19 C20 1.372(5) .
C19 H19 0.9500 .
C20 C21 1.385(5) .
C20 H20 0.9500 .
C21 C25 1.524(5) .
C22 C23 1.522(5) .
C22 C24 1.537(5) .
C22 H22 1.0000 .
C23 H23A 0.9800 .
C23 H23B 0.9800 .
C23 H23C 0.9800 .
C24 H24A 0.9800 .
C24 H24B 0.9800 .
C24 H24C 0.9800 .
C25 C27 1.521(5) .
C25 C26 1.545(5) .
C25 H25 1.0000 .
C26 H26A 0.9800 .
C26 H26B 0.9800 .
C26 H26C 0.9800 .
C27 H27A 0.9800 .
C27 H27B 0.9800 .
C27 H27C 0.9800 .
C28 C29 1.392(5) .
C29 C30 1.372(5) .
C29 H29 0.9500 .
C30 C38 1.488(5) .
C31 C36 1.382(5) .
C31 C32 1.396(5) .
C32 C33 1.385(5) .
C32 H32 0.9500 .
C33 C34 1.363(7) .
C33 H33 0.9500 .
C34 C35 1.374(7) .
C34 H34 0.9500 .
C35 C36 1.405(6) .
C35 H35 0.9500 .
C36 H36 0.9500 .
C37 H37A 0.9800 .
C37 H37B 0.9800 .
C37 H37C 0.9800 .
C38 H38A 0.9800 .
C38 H38B 0.9800 .
C38 H38C 0.9800 .
C40 C41 1.505(4) .
C40 H40A 0.9900 .
C40 H40B 0.9900 .
C41 H41A 0.9900 .
C41 H41B 0.9900 .
C42 C43 1.397(5) .
C42 C47 1.398(5) .
C43 C44 1.400(5) .
C43 C48 1.526(5) .
C44 C45 1.380(5) .
C44 H44 0.9500 .
C45 C46 1.387(5) .
C45 H45 0.9500 .
C46 C47 1.397(5) .
C46 H46 0.9500 .
C47 C51 1.514(5) .
C48 C49 1.537(5) .
C48 C50 1.544(5) .
C48 H48 1.0000 .
C49 H49A 0.9800 .
C49 H49B 0.9800 .
C49 H49C 0.9800 .
C50 H50A 0.9800 .
C50 H50B 0.9800 .
C50 H50C 0.9800 .
C51 C52 1.519(5) .
C51 C53 1.533(5) .
C51 H51 1.0000 .
C52 H52A 0.9800 .
C52 H52B 0.9800 .
C52 H52C 0.9800 .
C53 H53A 0.9800 .
C53 H53B 0.9800 .
C53 H53C 0.9800 .
C54 C59 1.398(5) .
C54 C55 1.402(5) .
C55 C56 1.398(5) .
C55 C60 1.518(5) .
C56 C57 1.372(5) .
C56 H56 0.9500 .
C57 C58 1.368(5) .
C57 H57 0.9500 .
C58 C59 1.394(5) .
C58 H58 0.9500 .
C59 C63 1.517(5) .
C60 C61 1.528(5) .
C60 C62 1.549(5) .
C60 H60 1.0000 .
C61 H61A 0.9800 .
C61 H61B 0.9800 .
C61 H61C 0.9800 .
C62 H62A 0.9800 .
C62 H62B 0.9800 .
C62 H62C 0.9800 .
C63 C65 1.524(5) .
C63 C64 1.543(5) .
C63 H63 1.0000 .
C64 H64A 0.9800 .
C64 H64B 0.9800 .
C64 H64C 0.9800 .
C65 H65A 0.9800 .
C65 H65B 0.9800 .
C65 H65C 0.9800 .
C1S Cl2 1.751(4) .
C1S Cl1 1.770(4) .
C1S H1S1 0.9900 .
C1S H1S2 0.9900 .
C2S Cl4 1.668(11) .
C2S Cl3 1.766(11) .
C2S H2S1 0.9900 .
C2S H2S2 0.9900 .
